data_3000481
loop_
_publ_author_name
'Alexander Missyul'

_publ_section_title
;
 ?
;
_journal_name_full 'To be published in Solids'
_chemical_formula_sum 'C6 Al Li3 O17.47'
_space_group_name_Hall '-P 1'
_space_group_name_H-M_alt 'P -1'
_cell_angle_alpha 104.0111(4)
_cell_angle_beta 108.3740(4)
_cell_angle_gamma 92.3400(5)
_cell_length_a 9.14308(6)
_cell_length_b 11.85314(8)
_cell_length_c 7.99205(6)
_cell_volume 791.040(10)
_refine_ls_goodness_of_fit_all 6.50
_cod_database_code 3000481
_cod_hold_until_date 2024-06-19

loop_
_atom_site_label
_atom_site_fract_x
_atom_site_fract_y
_atom_site_fract_z
? ? ? ?
